data_2016603
loop_
_publ_author_name
'Helliwell, Madeleine'
'Liaaen-Jensen, Synn\/ove'
'Wilkinson, James'

_publ_section_title
;
 Two polymorphs of 20-desmethyl-\b-carotene
;
_journal_coeditor_code JZ3128
_journal_issue 5
_journal_name_full 'Acta Crystallographica Section C'
_journal_page_first o252
_journal_page_last o256
_journal_paper_doi 10.1107/S0108270108007816
_journal_volume 64
_journal_year 2008
_chemical_formula_iupac 'C39 H54'
_chemical_formula_moiety 'C39 H54'
_chemical_formula_sum 'C39 H54'
_chemical_formula_weight 522.82
_chemical_name_common 20-Desmethyl-\b-carotene
_chemical_name_systematic
;
20-nor-\b,\b-carotene
;
_space_group_IT_number 2
_symmetry_cell_setting triclinic
_symmetry_space_group_name_Hall '-P 1'
_symmetry_space_group_name_H-M 'P -1'
_atom_sites_solution_hydrogens geom
_atom_sites_solution_primary direct
_atom_sites_solution_secondary difmap
_audit_creation_method SHELXL97
_cell_angle_alpha 111.776(2)
_cell_angle_beta 99.304(3)
_cell_angle_gamma 99.084(3)
_cell_formula_units_Z 2
_cell_length_a 8.5717(13)
_cell_length_b 14.089(2)
_cell_length_c 15.638(2)
_cell_measurement_reflns_used 2011
_cell_measurement_temperature 100(2)
_cell_measurement_theta_max 26.11
_cell_measurement_theta_min 2.55
_cell_volume 1681.1(4)
_computing_cell_refinement 'SMART (Bruker, 2001)'
_computing_data_collection 'SMART (Bruker, 2001)'
_computing_data_reduction 'SAINT (Bruker, 2002)'
_computing_molecular_graphics 'SHELXTL (Bruker, 2001)'
_computing_publication_material 'SHELXTL (Bruker, 2001)'
_computing_structure_refinement 'SHELXL97 (Sheldrick, 2008)'
_computing_structure_solution 'SHELXS97 (Sheldrick, 2008)'
_diffrn_ambient_temperature 100(2)
_diffrn_measured_fraction_theta_full 0.978
_diffrn_measured_fraction_theta_max 0.978
_diffrn_measurement_device_type 'Bruker SMART CCD area-detector'
_diffrn_measurement_method '\f and \w'
_diffrn_radiation_monochromator graphite
_diffrn_radiation_source 'fine-focus sealed tube'
_diffrn_radiation_type MoK\a
_diffrn_radiation_wavelength 0.71073
_diffrn_reflns_av_R_equivalents 0.0206
_diffrn_reflns_av_sigmaI/netI 0.0481
_diffrn_reflns_limit_h_max 10
_diffrn_reflns_limit_h_min -10
_diffrn_reflns_limit_k_max 15
_diffrn_reflns_limit_k_min -16
_diffrn_reflns_limit_l_max 18
_diffrn_reflns_limit_l_min -14
_diffrn_reflns_number 8651
_diffrn_reflns_theta_full 25.03
_diffrn_reflns_theta_max 25.03
_diffrn_reflns_theta_min 1.60
_exptl_absorpt_coefficient_mu 0.057
_exptl_absorpt_correction_T_max 1.000
_exptl_absorpt_correction_T_min 0.868
_exptl_absorpt_correction_type multi-scan
_exptl_absorpt_process_details '(SADABS; Bruker, 2001)'
_exptl_crystal_colour orange
_exptl_crystal_density_diffrn 1.033
_exptl_crystal_density_method 'not measured'
_exptl_crystal_description needle
_exptl_crystal_F_000 576
_exptl_crystal_size_max 0.90
_exptl_crystal_size_mid 0.10
_exptl_crystal_size_min 0.10
_refine_diff_density_max 0.249
_refine_diff_density_min -0.200
_refine_ls_extinction_method none
_refine_ls_goodness_of_fit_ref 1.023
_refine_ls_hydrogen_treatment constr
_refine_ls_matrix_type full
_refine_ls_number_parameters 401
_refine_ls_number_reflns 5808
_refine_ls_number_restraints 4
_refine_ls_restrained_S_all 1.046
_refine_ls_R_factor_all 0.0863
_refine_ls_R_factor_gt 0.0521
_refine_ls_shift/su_max 0.000
_refine_ls_shift/su_mean 0.000
_refine_ls_structure_factor_coef Fsqd
_refine_ls_weighting_details 'calc w = 1/[\s^2^(Fo^2^)+(0.0693P)^2^+0.2096P] where P=(Fo^2^+2Fc^2^)/3'
_refine_ls_weighting_scheme calc
_refine_ls_wR_factor_gt 0.1259
_refine_ls_wR_factor_ref 0.1419
_reflns_number_gt 3869
_reflns_number_total 5808
_reflns_threshold_expression I>2\s(I)
_cod_data_source_file jz3128.cif
_cod_data_source_block I-P-1
_cod_original_sg_symbol_Hall -P1
_cod_original_sg_symbol_H-M P-1
_cod_database_code 2016603
_cod_database_fobs_code 2016603

loop_
_symmetry_equiv_pos_as_xyz
'x, y, z'
'-x, -y, -z'

loop_
_atom_site_type_symbol
_atom_site_label
_atom_site_fract_x
_atom_site_fract_y
_atom_site_fract_z
_atom_site_U_iso_or_equiv
_atom_site_adp_type
_atom_site_calc_flag
_atom_site_refinement_flags
_atom_site_occupancy
_atom_site_disorder_assembly
_atom_site_disorder_group
C C1 -1.1180(2) -0.09320(15) 0.30506(15) 0.0350(5) Uani d . 1 . .
C C2 -1.1933(3) -0.20139(17) 0.30088(17) 0.0480(6) Uani d . 1 . .
H H2A -1.3106 -0.2072 0.2988 0.058 Uiso calc R 1 . .
H H2B -1.1836 -0.2564 0.2416 0.058 Uiso calc R 1 . .
C C3 -1.1144(3) -0.22144(18) 0.38408(18) 0.0533(6) Uani d . 1 . .
H H3A -1.1716 -0.2906 0.3795 0.064 Uiso calc R 1 . .
H H3B -1.1222 -0.1665 0.4440 0.064 Uiso calc R 1 . .
C C4 -0.9374(3) -0.22025(15) 0.38439(16) 0.0420(5) Uani d . 1 . .
H H4A -0.8801 -0.2151 0.4468 0.050 Uiso calc R 1 . .
H H4B -0.9309 -0.2876 0.3355 0.050 Uiso calc R 1 . .
C C5 -0.8515(2) -0.13035(14) 0.36546(14) 0.0338(5) Uani d . 1 . .
C C6 -0.9310(2) -0.06916(14) 0.33553(13) 0.0302(5) Uani d . 1 . .
C C7 -0.8462(2) 0.02787(14) 0.33076(14) 0.0303(5) Uani d . 1 . .
H H7 -0.8837 0.0395 0.2757 0.036 Uiso calc R 1 . .
C C8 -0.7202(2) 0.10129(14) 0.39802(14) 0.0293(4) Uani d . 1 . .
H H8 -0.6800 0.0879 0.4516 0.035 Uiso calc R 1 . .
C C9 -0.6401(2) 0.19929(14) 0.39605(13) 0.0278(4) Uani d . 1 . .
C C10 -0.5076(2) 0.26266(14) 0.46655(14) 0.0302(5) Uani d . 1 . .
H H10 -0.4757 0.2402 0.5156 0.036 Uiso calc R 1 . .
C C11 -0.4106(2) 0.36005(14) 0.47476(14) 0.0300(4) Uani d . 1 . .
H H11 -0.4387 0.3829 0.4256 0.036 Uiso calc R 1 . .
C C12 -0.2820(2) 0.42124(14) 0.54796(14) 0.0292(4) Uani d . 1 A .
H H12 -0.2576 0.3989 0.5979 0.035 Uiso calc R 1 . .
C C13 -0.1788(2) 0.51725(14) 0.55698(14) 0.0299(5) Uani d . 1 . .
H H13 -0.2006 0.5441 0.5100 0.036 Uiso calc PR 0.179(4) A 1
C C14 -0.0493(2) 0.56951(14) 0.63352(14) 0.0309(5) Uani d . 1 A .
H H14 -0.0362 0.5407 0.6796 0.037 Uiso calc R 1 . .
C C15 0.0684(2) 0.66287(14) 0.65168(14) 0.0307(5) Uani d . 1 . .
H H15 0.0590 0.6921 0.6058 0.037 Uiso calc R 1 A .
C C16 -1.1735(3) -0.09582(17) 0.20528(15) 0.0457(6) Uani d . 1 . .
H H16A -1.2911 -0.1257 0.1816 0.069 Uiso calc R 1 . .
H H16B -1.1166 -0.1393 0.1623 0.069 Uiso calc R 1 . .
H H16C -1.1482 -0.0241 0.2084 0.069 Uiso calc R 1 . .
C C17 -1.1802(2) -0.00773(17) 0.37518(16) 0.0438(6) Uani d . 1 . .
H H17A -1.1534 -0.0090 0.4380 0.066 Uiso calc R 1 . .
H H17B -1.2985 -0.0209 0.3535 0.066 Uiso calc R 1 . .
H H17C -1.1286 0.0613 0.3788 0.066 Uiso calc R 1 . .
C C18 -0.6694(2) -0.11704(16) 0.38384(16) 0.0413(5) Uani d . 1 . .
H H18D -0.6215 -0.0831 0.4523 0.062 Uiso calc R 1 . .
H H18E -0.6239 -0.0732 0.3535 0.062 Uiso calc R 1 . .
H H18F -0.6444 -0.1862 0.3576 0.062 Uiso calc R 1 . .
C C19 -0.7102(2) 0.22572(15) 0.31606(14) 0.0324(5) Uani d . 1 . .
H H19D -0.6539 0.2969 0.3272 0.049 Uiso calc R 1 . .
H H19E -0.8264 0.2222 0.3122 0.049 Uiso calc R 1 . .
H H19F -0.6963 0.1753 0.2564 0.049 Uiso calc R 1 . .
C C20 -0.2200(3) 0.55647(17) 0.47883(16) 0.0297(7) Uani d P 0.821(4) A 2
H H20A -0.1406 0.6219 0.4934 0.044 Uiso calc PR 0.821(4) A 2
H H20B -0.3294 0.5695 0.4752 0.044 Uiso calc PR 0.821(4) A 2
H H20C -0.2165 0.5031 0.4178 0.044 Uiso calc PR 0.821(4) A 2
C C1A 1.3792(3) 1.45421(18) 1.14460(17) 0.0475(6) Uani d D 1 . .
C C2A 1.4463(6) 1.5817(5) 1.1883(5) 0.056(2) Uani d PD 0.542(9) B 1
H H2C 1.4378 1.6120 1.2550 0.067 Uiso calc PR 0.542(9) B 1
H H2D 1.5627 1.5987 1.1880 0.067 Uiso calc PR 0.542(9) B 1
C C3A 1.3520(9) 1.6324(6) 1.1325(6) 0.066(2) Uani d PD 0.542(9) B 1
H H3C 1.4030 1.7084 1.1563 0.079 Uiso calc PR 0.542(9) B 1
H H3D 1.3495 1.5985 1.0642 0.079 Uiso calc PR 0.542(9) B 1
C C2B 1.4504(6) 1.5457(4) 1.1220(6) 0.0394(19) Uani d PD 0.458(9) B 2
H H2E 1.5707 1.5634 1.1413 0.047 Uiso calc PR 0.458(9) B 2
H H2F 1.4162 1.5277 1.0533 0.047 Uiso calc PR 0.458(9) B 2
C C3B 1.3846(8) 1.6370(6) 1.1781(6) 0.0396(18) Uani d PD 0.458(9) B 2
H H3E 1.4354 1.7005 1.1703 0.047 Uiso calc PR 0.458(9) B 2
H H3F 1.4166 1.6513 1.2463 0.047 Uiso calc PR 0.458(9) B 2
C C4A 1.1916(3) 1.61701(16) 1.14698(16) 0.0506(6) Uani d D 1 . .
H H4C 1.1213 1.6355 1.1018 0.061 Uiso calc R 1 B 1
H H4D 1.1951 1.6675 1.2117 0.061 Uiso calc R 1 B 1
C C5A 1.1108(3) 1.50842(16) 1.13633(14) 0.0378(5) Uani d . 1 B .
C C6A 1.1935(2) 1.43461(16) 1.13337(14) 0.0365(5) Uani d . 1 B .
C C7A 1.1127(2) 1.32683(15) 1.11778(14) 0.0334(5) Uani d . 1 . .
H H7A 1.1499 1.3016 1.1640 0.040 Uiso calc R 1 B .
C C8A 0.9910(2) 1.26198(15) 1.04342(14) 0.0338(5) Uani d . 1 B .
H H8A 0.9574 1.2874 0.9967 0.041 Uiso calc R 1 . .
C C9A 0.9049(2) 1.15692(15) 1.02665(14) 0.0313(5) Uani d . 1 . .
C C10A 0.7734(2) 1.10635(15) 0.95189(14) 0.0346(5) Uani d . 1 B .
H H10A 0.7518 1.1399 0.9101 0.042 Uiso calc R 1 . .
C C11A 0.6635(2) 1.00740(14) 0.92933(14) 0.0335(5) Uani d . 1 . .
H H11A 0.6789 0.9752 0.9727 0.040 Uiso calc R 1 B .
C C12A 0.5399(2) 0.95691(15) 0.85092(14) 0.0343(5) Uani d . 1 A .
H H12A 0.5262 0.9874 0.8061 0.041 Uiso calc R 1 . .
C C13A 0.4285(2) 0.86035(15) 0.83145(15) 0.0339(5) Uani d D 1 . .
H H13A 0.4382 0.8317 0.8777 0.041 Uiso calc PR 0.821(4) A 2
C C14A 0.3091(2) 0.80727(14) 0.75011(14) 0.0330(5) Uani d . 1 A .
H H14A 0.3026 0.8352 0.7032 0.040 Uiso calc R 1 . .
C C15A 0.1929(2) 0.71239(14) 0.73035(14) 0.0319(5) Uani d . 1 A .
H H15A 0.2036 0.6820 0.7754 0.038 Uiso calc R 1 . .
C C16A 1.4184(10) 1.4008(8) 1.0561(5) 0.067(3) Uani d PD 0.542(9) B 1
H H16D 1.5368 1.4110 1.0660 0.101 Uiso calc PR 0.542(9) B 1
H H16E 1.3778 1.4292 1.0108 0.101 Uiso calc PR 0.542(9) B 1
H H16F 1.3675 1.3254 1.0311 0.101 Uiso calc PR 0.542(9) B 1
C C16B 1.4152(12) 1.3535(6) 1.0604(6) 0.048(2) Uani d PD 0.458(9) B 2
H H16G 1.5323 1.3653 1.0639 0.072 Uiso calc PR 0.458(9) B 2
H H16H 1.3567 1.3464 0.9983 0.072 Uiso calc PR 0.458(9) B 2
H H16I 1.3781 1.2889 1.0690 0.072 Uiso calc PR 0.458(9) B 2
C C17A 1.4622(3) 1.4390(2) 1.23025(16) 0.0540(6) Uani d . 1 B .
H H17D 1.4264 1.4804 1.2860 0.081 Uiso calc R 1 . .
H H17E 1.5804 1.4624 1.2416 0.081 Uiso calc R 1 . .
H H17F 1.4333 1.3644 1.2185 0.081 Uiso calc R 1 . .
C C18A 0.9309(3) 1.49491(16) 1.13137(15) 0.0438(6) Uani d . 1 . .
H H18A 0.8855 1.4252 1.1286 0.066 Uiso calc R 1 B .
H H18B 0.8764 1.5015 1.0745 0.066 Uiso calc R 1 . .
H H18C 0.9141 1.5492 1.1878 0.066 Uiso calc R 1 . .
C C19A 0.9640(2) 1.11003(15) 1.09387(14) 0.0331(5) Uani d . 1 B .
H H19A 0.8988 1.0381 1.0723 0.050 Uiso calc R 1 . .
H H19B 0.9533 1.1525 1.1574 0.050 Uiso calc R 1 . .
H H19C 1.0785 1.1088 1.0959 0.050 Uiso calc R 1 . .
C C20A 0.4736(15) 0.8123(9) 0.9053(8) 0.055(4) Uani d PD 0.179(4) A 1
H H20D 0.5828 0.7995 0.9060 0.083 Uiso calc PR 0.179(4) A 1
H H20E 0.3946 0.7457 0.8875 0.083 Uiso calc PR 0.179(4) A 1
H H20F 0.4716 0.8616 0.9685 0.083 Uiso calc PR 0.179(4) A 1

loop_
_atom_site_aniso_label
_atom_site_aniso_U_11
_atom_site_aniso_U_22
_atom_site_aniso_U_33
_atom_site_aniso_U_12
_atom_site_aniso_U_13
_atom_site_aniso_U_23
C1 0.0225(11) 0.0353(11) 0.0397(12) -0.0025(9) 0.0004(9) 0.0137(9)
C2 0.0297(12) 0.0441(13) 0.0601(16) -0.0077(10) 0.0022(11) 0.0201(11)
C3 0.0505(15) 0.0451(13) 0.0646(17) -0.0037(11) 0.0129(13) 0.0292(12)
C4 0.0460(14) 0.0326(11) 0.0427(13) 0.0037(10) 0.0044(11) 0.0149(10)
C5 0.0316(11) 0.0268(10) 0.0329(11) 0.0016(9) 0.0013(9) 0.0059(9)
C6 0.0236(11) 0.0280(10) 0.0310(11) 0.0001(8) 0.0025(9) 0.0072(8)
C7 0.0225(10) 0.0317(10) 0.0341(11) 0.0050(8) 0.0051(9) 0.0117(9)
C8 0.0216(10) 0.0298(10) 0.0341(11) 0.0040(8) 0.0043(9) 0.0121(9)
C9 0.0190(10) 0.0291(10) 0.0326(11) 0.0058(8) 0.0063(8) 0.0095(8)
C10 0.0238(10) 0.0300(10) 0.0341(11) 0.0037(8) 0.0029(9) 0.0126(9)
C11 0.0224(10) 0.0302(10) 0.0345(11) 0.0061(8) 0.0053(9) 0.0108(9)
C12 0.0214(10) 0.0288(10) 0.0344(11) 0.0060(8) 0.0054(9) 0.0101(9)
C13 0.0215(10) 0.0283(10) 0.0354(11) 0.0070(8) 0.0076(9) 0.0074(9)
C14 0.0220(10) 0.0294(10) 0.0374(11) 0.0067(8) 0.0070(9) 0.0092(9)
C15 0.0220(10) 0.0310(10) 0.0345(11) 0.0062(8) 0.0062(9) 0.0086(9)
C16 0.0257(12) 0.0529(14) 0.0465(14) -0.0029(10) -0.0041(10) 0.0172(11)
C17 0.0246(11) 0.0514(13) 0.0509(14) 0.0054(10) 0.0066(10) 0.0182(11)
C18 0.0338(12) 0.0339(11) 0.0481(13) 0.0080(9) 0.0010(10) 0.0114(10)
C19 0.0230(11) 0.0321(10) 0.0371(12) 0.0021(8) 0.0031(9) 0.0122(9)
C20 0.0224(13) 0.0276(12) 0.0332(14) 0.0045(10) 0.0023(10) 0.0084(10)
C1A 0.0252(12) 0.0622(15) 0.0518(15) -0.0108(10) -0.0028(10) 0.0331(12)
C2A 0.040(3) 0.070(4) 0.044(4) -0.022(3) -0.004(3) 0.027(3)
C3A 0.075(5) 0.060(4) 0.055(4) -0.023(3) 0.009(4) 0.033(4)
C2B 0.035(3) 0.043(3) 0.040(4) 0.002(2) 0.009(3) 0.019(3)
C3B 0.039(4) 0.035(3) 0.045(5) 0.003(3) 0.020(4) 0.015(4)
C4A 0.0608(16) 0.0407(13) 0.0364(13) -0.0090(12) -0.0038(12) 0.0152(10)
C5A 0.0378(12) 0.0376(12) 0.0275(11) -0.0064(10) -0.0025(9) 0.0119(9)
C6A 0.0285(11) 0.0420(12) 0.0329(12) -0.0060(9) -0.0008(9) 0.0178(10)
C7A 0.0217(11) 0.0421(11) 0.0343(11) 0.0021(9) 0.0038(9) 0.0166(9)
C8A 0.0252(11) 0.0387(11) 0.0347(12) 0.0021(9) 0.0025(9) 0.0160(9)
C9A 0.0203(10) 0.0354(11) 0.0336(11) 0.0053(8) 0.0034(9) 0.0107(9)
C10A 0.0257(11) 0.0368(11) 0.0363(12) 0.0040(9) 0.0003(9) 0.0136(9)
C11A 0.0249(11) 0.0330(11) 0.0380(12) 0.0064(9) 0.0035(9) 0.0113(9)
C12A 0.0229(11) 0.0339(11) 0.0409(12) 0.0050(9) 0.0051(9) 0.0114(9)
C13A 0.0227(11) 0.0323(11) 0.0385(12) 0.0047(8) 0.0069(9) 0.0065(9)
C14A 0.0207(10) 0.0320(11) 0.0415(12) 0.0063(8) 0.0082(9) 0.0094(9)
C15A 0.0209(10) 0.0306(10) 0.0378(12) 0.0067(8) 0.0069(9) 0.0069(9)
C16A 0.033(3) 0.121(8) 0.045(3) -0.017(5) 0.005(2) 0.048(5)
C16B 0.036(4) 0.071(5) 0.044(4) 0.005(4) 0.020(3) 0.030(4)
C17A 0.0301(13) 0.0829(18) 0.0436(14) 0.0102(12) 0.0042(11) 0.0229(13)
C18A 0.0417(13) 0.0398(12) 0.0429(13) 0.0055(10) 0.0002(11) 0.0150(10)
C19A 0.0239(11) 0.0345(11) 0.0338(11) 0.0051(8) 0.0031(9) 0.0084(9)
C20A 0.044(8) 0.038(7) 0.071(10) 0.014(6) 0.022(7) 0.002(7)

loop_
_atom_type_symbol
_atom_type_description
_atom_type_scat_dispersion_real
_atom_type_scat_dispersion_imag
_atom_type_scat_source
C C 0.0033 0.0016 'International Tables Vol C Tables 4.2.6.8 and 6.1.1.4'
H H 0.0000 0.0000 'International Tables Vol C Tables 4.2.6.8 and 6.1.1.4'

loop_
_geom_angle_atom_site_label_1
_geom_angle_atom_site_label_2
_geom_angle_atom_site_label_3
_geom_angle
C2 C1 C17 110.21(18)
C2 C1 C6 110.26(17)
C17 C1 C6 109.67(16)
C2 C1 C16 107.36(17)
C17 C1 C16 108.58(18)
C6 C1 C16 110.73(16)
C3 C2 C1 113.32(18)
C3 C2 H2A 108.9
C1 C2 H2A 108.9
C3 C2 H2B 108.9
C1 C2 H2B 108.9
H2A C2 H2B 107.7
C2 C3 C4 109.58(19)
C2 C3 H3A 109.8
C4 C3 H3A 109.8
C2 C3 H3B 109.8
C4 C3 H3B 109.8
H3A C3 H3B 108.2
C5 C4 C3 113.22(18)
C5 C4 H4A 108.9
C3 C4 H4A 108.9
C5 C4 H4B 108.9
C3 C4 H4B 108.9
H4A C4 H4B 107.7
C6 C5 C18 124.12(18)
C6 C5 C4 122.84(18)
C18 C5 C4 113.04(17)
C5 C6 C7 122.76(18)
C5 C6 C1 122.87(17)
C7 C6 C1 114.35(16)
C8 C7 C6 125.41(18)
C8 C7 H7 117.3
C6 C7 H7 117.3
C7 C8 C9 125.97(19)
C7 C8 H8 117.0
C9 C8 H8 117.0
C10 C9 C8 119.14(18)
C10 C9 C19 123.18(17)
C8 C9 C19 117.68(16)
C9 C10 C11 126.87(18)
C9 C10 H10 116.6
C11 C10 H10 116.6
C12 C11 C10 124.25(19)
C12 C11 H11 117.9
C10 C11 H11 117.9
C11 C12 C13 125.80(19)
C11 C12 H12 117.1
C13 C12 H12 117.1
C14 C13 C12 119.61(18)
C14 C13 C20 122.63(17)
C12 C13 C20 117.77(17)
C14 C13 H13 120.2
C12 C13 H13 120.2
C13 C14 C15 126.96(19)
C13 C14 H14 116.5
C15 C14 H14 116.5
C15A C15 C14 124.12(19)
C15A C15 H15 117.9
C14 C15 H15 117.9
C1 C16 H16A 109.5
C1 C16 H16B 109.5
H16A C16 H16B 109.5
C1 C16 H16C 109.5
H16A C16 H16C 109.5
H16B C16 H16C 109.5
C1 C17 H17A 109.5
C1 C17 H17B 109.5
H17A C17 H17B 109.5
C1 C17 H17C 109.5
H17A C17 H17C 109.5
H17B C17 H17C 109.5
C5 C18 H18D 109.5
C5 C18 H18E 109.5
H18D C18 H18E 109.5
C5 C18 H18F 109.5
H18D C18 H18F 109.5
H18E C18 H18F 109.5
C9 C19 H19D 109.5
C9 C19 H19E 109.5
H19D C19 H19E 109.5
C9 C19 H19F 109.5
H19D C19 H19F 109.5
H19E C19 H19F 109.5
C13 C20 H20A 109.5
C13 C20 H20B 109.5
H20A C20 H20B 109.5
C13 C20 H20C 109.5
H20A C20 H20C 109.5
H20B C20 H20C 109.5
C16A C1A C17A 117.6(4)
C16A C1A C2B 78.2(3)
C17A C1A C2B 121.3(3)
C16A C1A C6A 111.1(4)
C17A C1A C6A 111.13(18)
C2B C1A C6A 113.6(3)
C16A C1A C2A 113.4(4)
C17A C1A C2A 96.6(3)
C6A C1A C2A 105.6(3)
C17A C1A C16B 98.9(4)
C2B C1A C16B 101.7(3)
C6A C1A C16B 107.6(4)
C2A C1A C16B 135.0(4)
C3A C2A C1A 112.6(5)
C3A C2A H2C 109.1
C1A C2A H2C 109.1
C3A C2A H2D 109.1
C1A C2A H2D 109.1
H2C C2A H2D 107.8
C4A C3A C2A 105.7(6)
C4A C3A H3C 110.6
C2A C3A H3C 110.6
C4A C3A H3D 110.6
C2A C3A H3D 110.6
H3C C3A H3D 108.7
C3B C2B C1A 105.8(6)
C3B C2B H2E 110.6
C1A C2B H2E 110.6
C3B C2B H2F 110.6
C1A C2B H2F 110.6
H2E C2B H2F 108.7
C2B C3B C4A 113.6(6)
C2B C3B H3E 108.8
C4A C3B H3E 108.8
C2B C3B H3F 108.8
C4A C3B H3F 108.8
H3E C3B H3F 107.7
C3A C4A C5A 117.5(4)
C5A C4A C3B 110.3(3)
C3A C4A H4C 107.9
C5A C4A H4C 107.9
C3B C4A H4C 131.5
C3A C4A H4D 107.9
C5A C4A H4D 107.9
C3B C4A H4D 88.2
H4C C4A H4D 107.2
C6A C5A C18A 125.00(18)
C6A C5A C4A 122.5(2)
C18A C5A C4A 112.48(19)
C5A C6A C7A 122.31(19)
C5A C6A C1A 123.12(19)
C7A C6A C1A 114.57(19)
C8A C7A C6A 124.98(19)
C8A C7A H7A 117.5
C6A C7A H7A 117.5
C7A C8A C9A 126.86(19)
C7A C8A H8A 116.6
C9A C8A H8A 116.6
C10A C9A C8A 118.70(18)
C10A C9A C19A 123.06(18)
C8A C9A C19A 118.23(17)
C9A C10A C11A 126.89(19)
C9A C10A H10A 116.6
C11A C10A H10A 116.6
C12A C11A C10A 124.79(19)
C12A C11A H11A 117.6
C10A C11A H11A 117.6
C11A C12A C13A 123.9(2)
C11A C12A H12A 118.1
C13A C12A H12A 118.1
C14A C13A C12A 123.5(2)
C14A C13A C20A 122.6(5)
C12A C13A C20A 113.2(5)
C14A C13A H13A 118.2
C12A C13A H13A 118.2
C13A C14A C15A 124.6(2)
C13A C14A H14A 117.7
C15A C14A H14A 117.7
C15 C15A C14A 124.5(2)
C15 C15A H15A 117.8
C14A C15A H15A 117.8
C1A C16A H16D 109.5
C1A C16A H16E 109.5
C1A C16A H16F 109.5
C1A C16B H16G 109.5
C1A C16B H16H 109.5
H16G C16B H16H 109.5
C1A C16B H16I 109.5
H16G C16B H16I 109.5
H16H C16B H16I 109.5
C1A C17A H17D 109.5
C1A C17A H17E 109.5
H17D C17A H17E 109.5
C1A C17A H17F 109.5
H17D C17A H17F 109.5
H17E C17A H17F 109.5
C5A C18A H18A 109.5
C5A C18A H18B 109.5
H18A C18A H18B 109.5
C5A C18A H18C 109.5
H18A C18A H18C 109.5
H18B C18A H18C 109.5
C9A C19A H19A 109.5
C9A C19A H19B 109.5
H19A C19A H19B 109.5
C9A C19A H19C 109.5
H19A C19A H19C 109.5
H19B C19A H19C 109.5
C13A C20A H20D 109.5
C13A C20A H20E 109.5
C13A C20A H20F 109.5

loop_
_geom_bond_atom_site_label_1
_geom_bond_atom_site_label_2
_geom_bond_distance
C1 C2 1.532(3)
C1 C17 1.533(3)
C1 C6 1.541(3)
C1 C16 1.541(3)
C2 C3 1.509(3)
C2 H2A 0.9900
C2 H2B 0.9900
C3 C4 1.514(3)
C3 H3A 0.9900
C3 H3B 0.9900
C4 C5 1.512(3)
C4 H4A 0.9900
C4 H4B 0.9900
C5 C6 1.345(3)
C5 C18 1.509(3)
C6 C7 1.477(2)
C7 C8 1.347(2)
C7 H7 0.9500
C8 C9 1.455(2)
C8 H8 0.9500
C9 C10 1.359(2)
C9 C19 1.496(3)
C10 C11 1.437(2)
C10 H10 0.9500
C11 C12 1.352(2)
C11 H11 0.9500
C12 C13 1.440(2)
C12 H12 0.9500
C13 C14 1.366(3)
C13 C20 1.532(3)
C13 H13 0.9500
C14 C15 1.429(2)
C14 H14 0.9500
C15 C15A 1.357(3)
C15 H15 0.9500
C16 H16A 0.9800
C16 H16B 0.9800
C16 H16C 0.9800
C17 H17A 0.9800
C17 H17B 0.9800
C17 H17C 0.9800
C18 H18D 0.9800
C18 H18E 0.9800
C18 H18F 0.9800
C19 H19D 0.9800
C19 H19E 0.9800
C19 H19F 0.9800
C20 H20A 0.9800
C20 H20B 0.9800
C20 H20C 0.9800
C1A C16A 1.432(8)
C1A C17A 1.516(3)
C1A C2B 1.521(5)
C1A C6A 1.541(3)
C1A C2A 1.631(6)
C1A C16B 1.651(8)
C2A C3A 1.531(11)
C2A H2C 0.9900
C2A H2D 0.9900
C3A C4A 1.425(7)
C3A H3C 0.9900
C3A H3D 0.9900
C2B C3B 1.515(11)
C2B H2E 0.9900
C2B H2F 0.9900
C3B C4A 1.595(7)
C3B H3E 0.9900
C3B H3F 0.9900
C4A C5A 1.512(3)
C4A H4C 0.9900
C4A H4D 0.9900
C5A C6A 1.339(3)
C5A C18A 1.509(3)
C6A C7A 1.478(3)
C7A C8A 1.339(3)
C7A H7A 0.9500
C8A C9A 1.452(3)
C8A H8A 0.9500
C9A C10A 1.359(3)
C9A C19A 1.499(3)
C10A C11A 1.438(3)
C10A H10A 0.9500
C11A C12A 1.352(3)
C11A H11A 0.9500
C12A C13A 1.430(3)
C12A H12A 0.9500
C13A C14A 1.362(3)
C13A C20A 1.569(9)
C13A H13A 0.9500
C14A C15A 1.431(3)
C14A H14A 0.9500
C15A H15A 0.9500
C16A H16D 0.9800
C16A H16E 0.9800
C16A H16F 0.9800
C16B H16G 0.9800
C16B H16H 0.9800
C16B H16I 0.9800
C17A H17D 0.9800
C17A H17E 0.9800
C17A H17F 0.9800
C18A H18A 0.9800
C18A H18B 0.9800
C18A H18C 0.9800
C19A H19A 0.9800
C19A H19B 0.9800
C19A H19C 0.9800
C20A H20D 0.9800
C20A H20E 0.9800
C20A H20F 0.9800

loop_
_geom_torsion_atom_site_label_1
_geom_torsion_atom_site_label_2
_geom_torsion_atom_site_label_3
_geom_torsion_atom_site_label_4
_geom_torsion
C17 C1 C2 C3 -78.0(2)
C6 C1 C2 C3 43.2(3)
C16 C1 C2 C3 163.96(19)
C1 C2 C3 C4 -62.5(3)
C2 C3 C4 C5 44.3(3)
C3 C4 C5 C6 -10.7(3)
C3 C4 C5 C18 169.18(19)
C18 C5 C6 C7 -9.3(3)
C4 C5 C6 C7 170.60(18)
C18 C5 C6 C1 171.87(19)
C4 C5 C6 C1 -8.3(3)
C2 C1 C6 C5 -7.9(3)
C17 C1 C6 C5 113.6(2)
C16 C1 C6 C5 -126.6(2)
C2 C1 C6 C7 173.13(17)
C17 C1 C6 C7 -65.3(2)
C16 C1 C6 C7 54.5(2)
C5 C6 C7 C8 -43.6(3)
C1 C6 C7 C8 135.4(2)
C6 C7 C8 C9 -177.23(18)
C7 C8 C9 C10 -175.92(19)
C7 C8 C9 C19 4.8(3)
C8 C9 C10 C11 177.98(18)
C19 C9 C10 C11 -2.8(3)
C9 C10 C11 C12 178.31(19)
C10 C11 C12 C13 177.71(18)
C11 C12 C13 C14 -177.81(18)
C11 C12 C13 C20 2.1(3)
C12 C13 C14 C15 177.37(18)
C20 C13 C14 C15 -2.5(3)
C13 C14 C15 C15A 178.60(19)
C16A C1A C2A C3A 71.6(8)
C17A C1A C2A C3A -164.5(5)
C2B C1A C2A C3A 58.6(6)
C6A C1A C2A C3A -50.3(6)
C16B C1A C2A C3A 86.0(8)
C1A C2A C3A C4A 66.5(8)
C16A C1A C2B C3B 158.1(7)
C17A C1A C2B C3B -86.6(6)
C6A C1A C2B C3B 50.0(7)
C2A C1A C2B C3B -34.1(6)
C16B C1A C2B C3B 165.3(7)
C1A C2B C3B C4A -63.6(8)
C2A C3A C4A C5A -46.3(7)
C2A C3A C4A C3B 33.5(10)
C2B C3B C4A C3A -65.8(12)
C2B C3B C4A C5A 45.6(8)
C3A C4A C5A C6A 13.9(5)
C3B C4A C5A C6A -13.4(4)
C3A C4A C5A C18A -167.1(4)
C3B C4A C5A C18A 165.6(4)
C18A C5A C6A C7A 4.5(3)
C4A C5A C6A C7A -176.63(19)
C18A C5A C6A C1A -176.3(2)
C4A C5A C6A C1A 2.6(3)
C16A C1A C6A C5A -107.9(5)
C17A C1A C6A C5A 119.0(2)
C2B C1A C6A C5A -21.9(4)
C2A C1A C6A C5A 15.4(4)
C16B C1A C6A C5A -133.7(4)
C16A C1A C6A C7A 71.3(5)
C17A C1A C6A C7A -61.7(3)
C2B C1A C6A C7A 157.3(4)
C2A C1A C6A C7A -165.3(3)
C16B C1A C6A C7A 45.5(4)
C5A C6A C7A C8A 56.1(3)
C1A C6A C7A C8A -123.2(2)
C6A C7A C8A C9A -178.03(19)
C7A C8A C9A C10A 173.5(2)
C7A C8A C9A C19A -5.5(3)
C8A C9A C10A C11A -173.30(19)
C19A C9A C10A C11A 5.7(3)
C9A C10A C11A C12A -175.8(2)
C10A C11A C12A C13A -177.74(19)
C11A C12A C13A C14A -176.67(19)
C11A C12A C13A C20A -5.7(6)
C12A C13A C14A C15A -177.86(19)
C20A C13A C14A C15A 12.0(6)
C14 C15 C15A C14A -178.49(18)
C13A C14A C15A C15 176.08(19)
